data_7030559
loop_
_publ_author_name
'Li, Qiang'
'Wang, Longsheng'
'Yin, Panchao'
'Wei, Yongge'
'Hao, Jian'
'Zhu, Yulin'
'Zhu, Li'
'Yuan, Gu'

_publ_section_title
;
 Convenient syntheses and structural characterizations of
 mono-substituted alkylimido hexamolybdates: [Mo6O18(NR)]2&#x2212; (R =
 Me, Et, n-Pr, i-Pr, n-Bu, t-Bu, Cy, Hex, Ode)
;
_journal_coden_ASTM DTARAF
_journal_issue 7
_journal_name_full 'Dalton Transactions'
_journal_page_first 1172
_journal_page_last 1179
_journal_paper_doi 10.1039/b813924e
_journal_year 2009
_chemical_formula_sum 'C34 H77 Mo6 N3 O18'
_chemical_formula_weight 1391.63
_space_group_IT_number 14
_symmetry_cell_setting monoclinic
_symmetry_space_group_name_Hall '-P 2yn'
_symmetry_space_group_name_H-M 'P 1 21/n 1'
_atom_sites_solution_hydrogens geom
_atom_sites_solution_primary direct
_atom_sites_solution_secondary difmap
_audit_creation_method SHELXL-97
_cell_angle_alpha 90.00
_cell_angle_beta 104.422(6)
_cell_angle_gamma 90.00
_cell_formula_units_Z 4
_cell_length_a 12.542(4)
_cell_length_b 22.590(7)
_cell_length_c 18.807(6)
_cell_measurement_reflns_used 1499
_cell_measurement_temperature 296(2)
_cell_measurement_theta_max 16.18
_cell_measurement_theta_min 2.24
_cell_volume 5161(3)
_computing_cell_refinement 'Bruker SMART'
_computing_data_collection 'Bruker SMART'
_computing_data_reduction 'Bruker SAINT'
_computing_molecular_graphics 'Bruker SHELXTL'
_computing_publication_material 'Bruker SHELXTL'
_computing_structure_refinement 'SHELXL-97 (Sheldrick, 1997)'
_computing_structure_solution 'SHELXS-97 (Sheldrick, 1990)'
_diffrn_ambient_temperature 296(2)
_diffrn_measured_fraction_theta_full 0.999
_diffrn_measured_fraction_theta_max 0.999
_diffrn_measurement_device_type 'CCD area detector'
_diffrn_measurement_method 'phi and omega scans'
_diffrn_radiation_monochromator graphite
_diffrn_radiation_source 'fine-focus sealed tube'
_diffrn_radiation_type MoK\a
_diffrn_radiation_wavelength 0.71073
_diffrn_reflns_av_R_equivalents 0.0730
_diffrn_reflns_av_sigmaI/netI 0.1340
_diffrn_reflns_limit_h_max 15
_diffrn_reflns_limit_h_min -15
_diffrn_reflns_limit_k_max 27
_diffrn_reflns_limit_k_min -27
_diffrn_reflns_limit_l_max 23
_diffrn_reflns_limit_l_min -17
_diffrn_reflns_number 24640
_diffrn_reflns_theta_full 26.00
_diffrn_reflns_theta_max 26.00
_diffrn_reflns_theta_min 1.44
_exptl_absorpt_coefficient_mu 1.479
_exptl_absorpt_correction_T_max 0.9297
_exptl_absorpt_correction_T_min 0.6653
_exptl_absorpt_correction_type multi-scan
_exptl_crystal_colour yellow
_exptl_crystal_density_diffrn 1.791
_exptl_crystal_density_method 'not measured'
_exptl_crystal_description rod
_exptl_crystal_F_000 2792
_exptl_crystal_size_max 0.30
_exptl_crystal_size_mid 0.10
_exptl_crystal_size_min 0.05
_refine_diff_density_max 1.219
_refine_diff_density_min -1.731
_refine_diff_density_rms 0.130
_refine_ls_extinction_method none
_refine_ls_goodness_of_fit_ref 1.012
_refine_ls_hydrogen_treatment constr
_refine_ls_matrix_type full
_refine_ls_number_parameters 451
_refine_ls_number_reflns 10130
_refine_ls_number_restraints 427
_refine_ls_restrained_S_all 1.048
_refine_ls_R_factor_all 0.0899
_refine_ls_R_factor_gt 0.0605
_refine_ls_shift/su_max 0.000
_refine_ls_shift/su_mean 0.000
_refine_ls_structure_factor_coef Fsqd
_refine_ls_weighting_details 'calc w=1/[\s^2^(Fo^2^)+(0.0583P)^2^+0.0000P] where P=(Fo^2^+2Fc^2^)/3'
_refine_ls_weighting_scheme calc
_refine_ls_wR_factor_gt 0.1516
_refine_ls_wR_factor_ref 0.1557
_reflns_number_gt 4909
_reflns_number_total 10130
_reflns_threshold_expression >2sigma(I)
_cod_duplicate_entry 7000458
_cod_data_source_file b813924e.txt
_cod_data_source_block compound-2
_cod_depositor_comments
;
The following automatic conversions were performed:
'__cell_measurement_reflns_used' tag replaced with
'_cell_measurement_reflns_used'.

Automatic conversion script
Id: cif_correct_tags 1440 2010-10-19 06:21:57Z saulius 
;
_cod_original_cell_volume 5160(3)
_cod_original_sg_symbol_H-M 'P 2(1)/n'
_cod_database_code 7030559

loop_
_symmetry_equiv_pos_as_xyz
'x, y, z'
'-x+1/2, y+1/2, -z+1/2'
'-x, -y, -z'
'x-1/2, -y-1/2, z-1/2'

loop_
_atom_site_label
_atom_site_type_symbol
_atom_site_fract_x
_atom_site_fract_y
_atom_site_fract_z
_atom_site_U_iso_or_equiv
_atom_site_adp_type
_atom_site_occupancy
_atom_site_symmetry_multiplicity
_atom_site_calc_flag
_atom_site_refinement_flags
Mo1 Mo 0.33298(7) 0.66702(3) 0.29843(4) 0.0709(2) Uani 1 1 d U
Mo2 Mo 0.44793(6) 0.65486(4) 0.16169(4) 0.0769(2) Uani 1 1 d U
Mo3 Mo 0.34656(8) 0.52081(3) 0.12978(4) 0.0741(2) Uani 1 1 d .
Mo4 Mo 0.23158(6) 0.53436(3) 0.26840(4) 0.05977(19) Uani 1 1 d .
Mo5 Mo 0.49659(6) 0.55554(3) 0.29360(4) 0.0631(2) Uani 1 1 d .
Mo6 Mo 0.18234(6) 0.63283(3) 0.13524(4) 0.05679(18) Uani 1 1 d .
O1 O 0.3359(4) 0.5947(2) 0.2158(2) 0.0482(10) Uani 1 1 d .
O2 O 0.5298(4) 0.6999(2) 0.1285(2) 0.0566(9) Uani 1 1 d U
O3 O 0.3709(4) 0.4725(2) 0.0680(2) 0.0566(9) Uani 1 1 d .
O4 O 0.1511(6) 0.4920(3) 0.3055(4) 0.099(2) Uani 1 1 d .
O5 O 0.6081(6) 0.5291(4) 0.3534(3) 0.095(2) Uani 1 1 d .
O6 O 0.0701(5) 0.6615(3) 0.0778(4) 0.093(2) Uani 1 1 d .
O9 O 0.1259(5) 0.5762(3) 0.1935(3) 0.0779(17) Uani 1 1 d .
O11 O 0.3775(4) 0.5142(2) 0.3223(3) 0.0600(13) Uani 1 1 d .
O15 O 0.2571(5) 0.4868(2) 0.1889(3) 0.0684(14) Uani 1 1 d .
O18 O 0.2453(5) 0.6040(3) 0.3231(3) 0.0814(18) Uani 1 1 d .
O7 O 0.4598(5) 0.6213(3) 0.3468(3) 0.0773(16) Uani 1 1 d .
O8 O 0.4711(5) 0.5053(3) 0.2105(3) 0.0758(17) Uani 1 1 d .
O10 O 0.5517(5) 0.6130(3) 0.2365(4) 0.0895(19) Uani 1 1 d .
O12 O 0.3011(4) 0.6730(2) 0.1085(3) 0.0553(11) Uani 1 1 d .
O13 O 0.2106(5) 0.6842(2) 0.2186(3) 0.0713(15) Uani 1 1 d .
O14 O 0.2216(5) 0.5664(2) 0.0819(3) 0.0655(14) Uani 1 1 d .
O16 O 0.4310(6) 0.5845(3) 0.1054(3) 0.091(2) Uani 1 1 d .
O17 O 0.4221(5) 0.7023(2) 0.2421(3) 0.0806(18) Uani 1 1 d .
N2 N 0.1665(8) 0.8451(4) 0.0710(5) 0.1083(15) Uani 1 1 d U
N3 N 0.1823(10) 0.4742(6) -0.1559(6) 0.1330(19) Uani 1 1 d U
C3 C 0.0809(7) 0.8936(3) 0.0398(5) 0.071(2) Uani 1 1 d DU
H3A H 0.0978 0.9275 0.0724 0.086 Uiso 1 1 calc R
H3B H 0.0925 0.9058 -0.0071 0.086 Uiso 1 1 calc R
C4 C -0.0380(7) 0.8808(3) 0.0286(4) 0.0656(18) Uani 1 1 d DU
H4A H -0.0600 0.8507 -0.0090 0.079 Uiso 1 1 calc R
H4B H -0.0517 0.8657 0.0738 0.079 Uiso 1 1 calc R
C5 C -0.1041(9) 0.9349(4) 0.0060(6) 0.100(3) Uani 1 1 d DU
H5A H -0.0714 0.9672 0.0382 0.120 Uiso 1 1 calc R
H5B H -0.1008 0.9454 -0.0434 0.120 Uiso 1 1 calc R
C6 C -0.2200(10) 0.9291(6) 0.0076(7) 0.136(5) Uani 1 1 d DU
H6A H -0.2585 0.9652 -0.0096 0.204 Uiso 1 1 calc R
H6B H -0.2245 0.9215 0.0570 0.204 Uiso 1 1 calc R
H6C H -0.2530 0.8969 -0.0235 0.204 Uiso 1 1 calc R
C7 C 0.1503(12) 0.8188(4) 0.1398(6) 0.1112(19) Uani 1 1 d DU
H7A H 0.2124 0.7928 0.1594 0.133 Uiso 1 1 calc R
H7B H 0.0852 0.7940 0.1269 0.133 Uiso 1 1 calc R
C8 C 0.1381(11) 0.8591(4) 0.2009(6) 0.1112(19) Uani 1 1 d DU
H8A H 0.2082 0.8785 0.2207 0.133 Uiso 1 1 calc R
H8B H 0.0852 0.8897 0.1800 0.133 Uiso 1 1 calc R
C9 C 0.1037(9) 0.8320(4) 0.2607(6) 0.1112(19) Uani 1 1 d DU
H9A H 0.0966 0.8630 0.2949 0.133 Uiso 1 1 calc R
H9B H 0.1622 0.8059 0.2861 0.133 Uiso 1 1 calc RD
C10 C -0.0031(9) 0.7967(4) 0.2425(6) 0.1112(19) Uani 1 1 d DU
H10A H -0.0143 0.7789 0.2864 0.167 Uiso 1 1 calc RD
H10B H 0.0012 0.7662 0.2077 0.167 Uiso 1 1 calc R
H10C H -0.0635 0.8226 0.2218 0.167 Uiso 1 1 calc R
C11 C 0.2739(9) 0.8712(5) 0.0901(7) 0.1083(15) Uani 1 1 d DU
H11A H 0.2737 0.9017 0.1263 0.130 Uiso 1 1 calc R
H11B H 0.2851 0.8909 0.0466 0.130 Uiso 1 1 calc R
C12 C 0.3710(8) 0.8327(5) 0.1193(7) 0.1083(15) Uani 1 1 d DU
H12A H 0.3695 0.8173 0.1672 0.130 Uiso 1 1 calc R
H12B H 0.3712 0.7996 0.0864 0.130 Uiso 1 1 calc R
C13 C 0.4679(8) 0.8692(5) 0.1247(7) 0.1083(15) Uani 1 1 d DU
H13A H 0.4649 0.9010 0.1588 0.130 Uiso 1 1 calc R
H13B H 0.4613 0.8873 0.0770 0.130 Uiso 1 1 calc R
C14 C 0.5791(8) 0.8424(5) 0.1476(7) 0.1083(15) Uani 1 1 d DU
H14A H 0.6327 0.8699 0.1388 0.163 Uiso 1 1 calc R
H14B H 0.5811 0.8069 0.1198 0.163 Uiso 1 1 calc R
H14C H 0.5954 0.8329 0.1989 0.163 Uiso 1 1 calc R
C15 C 0.1537(8) 0.7983(3) 0.0140(5) 0.079(2) Uani 1 1 d DU
H15A H 0.0766 0.7871 0.0010 0.094 Uiso 1 1 calc R
H15B H 0.1944 0.7641 0.0376 0.094 Uiso 1 1 calc R
C16 C 0.1861(8) 0.8076(4) -0.0561(5) 0.082(2) Uani 1 1 d DU
H16A H 0.1473 0.8419 -0.0807 0.098 Uiso 1 1 calc R
H16B H 0.2643 0.8162 -0.0450 0.098 Uiso 1 1 calc R
C17 C 0.1630(11) 0.7568(5) -0.1066(5) 0.117(4) Uani 1 1 d DU
H17A H 0.0839 0.7509 -0.1208 0.140 Uiso 1 1 calc R
H17B H 0.1950 0.7218 -0.0796 0.140 Uiso 1 1 calc R
C18 C 0.2032(11) 0.7600(6) -0.1757(6) 0.128(5) Uani 1 1 d DU
H18A H 0.1816 0.7248 -0.2042 0.192 Uiso 1 1 calc R
H18B H 0.2820 0.7633 -0.1630 0.192 Uiso 1 1 calc R
H18C H 0.1715 0.7940 -0.2038 0.192 Uiso 1 1 calc R
C19 C 0.1155(9) 0.4979(5) -0.1064(5) 0.089(2) Uani 1 1 d DU
H19A H 0.0641 0.4671 -0.1012 0.107 Uiso 1 1 calc R
H19B H 0.1653 0.5035 -0.0584 0.107 Uiso 1 1 calc R
C20 C 0.0511(7) 0.5537(4) -0.1250(5) 0.090(3) Uani 1 1 d DU
H20A H 0.1023 0.5862 -0.1225 0.108 Uiso 1 1 calc R
H20B H 0.0077 0.5509 -0.1754 0.108 Uiso 1 1 calc R
C21 C -0.0213(7) 0.5676(5) -0.0794(6) 0.105(3) Uani 1 1 d DU
H21A H 0.0211 0.5697 -0.0287 0.126 Uiso 1 1 calc R
H21B H -0.0748 0.5360 -0.0830 0.126 Uiso 1 1 calc R
C22 C -0.0815(12) 0.6256(5) -0.1001(8) 0.135(5) Uani 1 1 d DU
H22A H -0.1263 0.6337 -0.0667 0.203 Uiso 1 1 calc R
H22B H -0.1273 0.6229 -0.1492 0.203 Uiso 1 1 calc R
H22C H -0.0290 0.6569 -0.0976 0.203 Uiso 1 1 calc R
C23 C 0.2508(12) 0.4218(6) -0.1215(10) 0.144(3) Uani 1 1 d DU
H23A H 0.3015 0.4115 -0.1510 0.173 Uiso 1 1 calc R
H23B H 0.2940 0.4328 -0.0730 0.173 Uiso 1 1 calc R
C24 C 0.1831(12) 0.3695(6) -0.1152(10) 0.144(3) Uani 1 1 d DU
H24A H 0.1460 0.3555 -0.1638 0.173 Uiso 1 1 calc R
H24B H 0.1274 0.3803 -0.0898 0.173 Uiso 1 1 calc R
C25 C 0.2543(12) 0.3214(6) -0.0738(9) 0.144(3) Uani 1 1 d DU
H25A H 0.3194 0.3156 -0.0921 0.173 Uiso 1 1 calc R
H25B H 0.2769 0.3304 -0.0218 0.173 Uiso 1 1 calc R
C26 C 0.1817(12) 0.2680(6) -0.0878(9) 0.144(3) Uani 1 1 d DU
H26A H 0.2200 0.2348 -0.0613 0.217 Uiso 1 1 calc R
H26B H 0.1624 0.2592 -0.1394 0.217 Uiso 1 1 calc R
H26C H 0.1160 0.2755 -0.0718 0.217 Uiso 1 1 calc R
C27 C 0.1146(11) 0.4581(8) -0.2260(6) 0.1330(19) Uani 1 1 d DU
H27A H 0.0717 0.4928 -0.2458 0.160 Uiso 1 1 calc R
H27B H 0.0630 0.4285 -0.2177 0.160 Uiso 1 1 calc R
C28 C 0.1644(10) 0.4347(7) -0.2852(6) 0.1330(19) Uani 1 1 d DU
H28A H 0.2233 0.4074 -0.2635 0.160 Uiso 1 1 calc R
H28B H 0.1964 0.4673 -0.3063 0.160 Uiso 1 1 calc R
C29 C 0.0810(11) 0.4027(6) -0.3467(6) 0.1330(19) Uani 1 1 d DU
H29A H 0.1146 0.3699 -0.3662 0.160 Uiso 1 1 calc R
H29B H 0.0185 0.3884 -0.3299 0.160 Uiso 1 1 calc R
C30 C 0.0483(11) 0.4513(6) -0.4021(6) 0.1330(19) Uani 1 1 d DU
H30A H -0.0028 0.4362 -0.4450 0.199 Uiso 1 1 calc R
H30B H 0.1125 0.4661 -0.4154 0.199 Uiso 1 1 calc R
H30C H 0.0144 0.4828 -0.3814 0.199 Uiso 1 1 calc R
C31 C 0.2599(9) 0.5251(7) -0.1633(6) 0.122(4) Uani 1 1 d DU
H31A H 0.3029 0.5120 -0.1967 0.146 Uiso 1 1 calc R
H31B H 0.2144 0.5577 -0.1872 0.146 Uiso 1 1 calc R
C32 C 0.3385(9) 0.5496(5) -0.0971(6) 0.110(3) Uani 1 1 d DU
H32A H 0.3950 0.5206 -0.0771 0.132 Uiso 1 1 calc R
H32B H 0.2999 0.5589 -0.0597 0.132 Uiso 1 1 calc R
C33 C 0.3907(9) 0.6052(5) -0.1182(6) 0.114(4) Uani 1 1 d DU
H33A H 0.4414 0.5932 -0.1470 0.137 Uiso 1 1 calc R
H33B H 0.3330 0.6281 -0.1504 0.137 Uiso 1 1 calc R
C34 C 0.4518(14) 0.6459(7) -0.0591(7) 0.158(6) Uani 1 1 d DU
H34A H 0.4811 0.6785 -0.0810 0.236 Uiso 1 1 calc R
H34B H 0.5110 0.6247 -0.0270 0.236 Uiso 1 1 calc R
H34C H 0.4025 0.6605 -0.0315 0.236 Uiso 1 1 calc R
N1 N 0.3020(10) 0.7124(5) 0.3629(6) 0.124(2) Uani 1 1 d U
C1 C 0.2711(10) 0.7513(7) 0.4179(6) 0.124(2) Uani 1 1 d DU
H1A H 0.2671 0.7922 0.4016 0.149 Uiso 1 1 calc RD
H1B H 0.3252 0.7485 0.4647 0.149 Uiso 1 1 calc R
C2 C 0.1589(9) 0.7304(6) 0.4255(6) 0.124(2) Uani 1 1 d DU
H2A H 0.1360 0.7545 0.4611 0.186 Uiso 1 1 calc R
H2B H 0.1640 0.6899 0.4413 0.186 Uiso 1 1 calc RD
H2C H 0.1061 0.7337 0.3790 0.186 Uiso 1 1 calc RD

loop_
_atom_site_aniso_label
_atom_site_aniso_U_11
_atom_site_aniso_U_22
_atom_site_aniso_U_33
_atom_site_aniso_U_23
_atom_site_aniso_U_13
_atom_site_aniso_U_12
Mo1 0.0909(6) 0.0497(4) 0.0674(4) -0.0103(3) 0.0108(4) 0.0018(4)
Mo2 0.0600(4) 0.0789(5) 0.0919(5) 0.0297(5) 0.0190(4) -0.0034(4)
Mo3 0.0974(6) 0.0610(4) 0.0597(4) -0.0050(3) 0.0117(4) 0.0168(4)
Mo4 0.0560(4) 0.0464(3) 0.0757(4) 0.0145(3) 0.0141(3) -0.0009(3)
Mo5 0.0526(4) 0.0664(4) 0.0660(4) 0.0138(3) 0.0069(3) 0.0019(3)
Mo6 0.0543(4) 0.0462(3) 0.0636(3) 0.0094(3) 0.0026(3) -0.0005(3)
O1 0.052(3) 0.045(2) 0.049(2) -0.003(2) 0.016(2) 0.008(2)
O2 0.065(2) 0.063(2) 0.0324(12) -0.0024(15) -0.0063(12) 0.0101(18)
O3 0.065(2) 0.063(2) 0.0324(12) -0.0024(15) -0.0063(12) 0.0101(18)
O4 0.077(4) 0.098(5) 0.121(5) 0.067(4) 0.025(4) 0.005(4)
O5 0.074(4) 0.119(6) 0.089(4) 0.017(4) 0.013(3) -0.005(4)
O6 0.056(4) 0.096(5) 0.116(5) 0.008(4) 0.002(3) 0.011(4)
O9 0.051(3) 0.077(4) 0.097(4) 0.030(3) 0.002(3) -0.012(3)
O11 0.055(3) 0.044(2) 0.070(3) -0.006(2) -0.005(2) 0.008(2)
O15 0.071(4) 0.051(3) 0.075(3) 0.004(3) 0.003(3) 0.009(3)
O18 0.090(4) 0.090(4) 0.065(3) 0.015(3) 0.021(3) 0.034(4)
O7 0.069(4) 0.060(3) 0.089(4) 0.003(3) -0.005(3) 0.000(3)
O8 0.077(4) 0.082(4) 0.082(3) 0.023(3) 0.046(3) 0.027(3)
O10 0.073(4) 0.094(5) 0.098(4) 0.046(4) 0.015(3) 0.012(4)
O12 0.059(3) 0.042(2) 0.063(3) 0.003(2) 0.012(2) -0.006(2)
O13 0.084(4) 0.043(2) 0.081(3) 0.005(3) 0.009(3) 0.012(3)
O14 0.084(4) 0.056(3) 0.053(2) 0.013(2) 0.010(2) 0.007(3)
O16 0.086(4) 0.117(6) 0.075(3) 0.021(4) 0.029(3) 0.018(4)
O17 0.087(5) 0.050(3) 0.095(4) 0.012(3) 0.004(3) -0.014(3)
N2 0.103(3) 0.084(3) 0.121(3) 0.001(3) -0.005(3) 0.003(2)
N3 0.110(4) 0.170(5) 0.117(4) -0.021(4) 0.025(3) 0.007(4)
C3 0.090(5) 0.042(3) 0.069(4) -0.005(4) -0.004(4) 0.015(4)
C4 0.094(5) 0.036(3) 0.068(4) -0.002(4) 0.022(4) -0.006(3)
C5 0.132(8) 0.075(6) 0.083(5) 0.001(5) 0.006(6) 0.045(6)
C6 0.140(9) 0.150(12) 0.120(9) -0.005(10) 0.035(8) 0.055(10)
C7 0.152(6) 0.056(3) 0.119(4) -0.008(3) 0.022(4) -0.001(3)
C8 0.152(6) 0.056(3) 0.119(4) -0.008(3) 0.022(4) -0.001(3)
C9 0.152(6) 0.056(3) 0.119(4) -0.008(3) 0.022(4) -0.001(3)
C10 0.152(6) 0.056(3) 0.119(4) -0.008(3) 0.022(4) -0.001(3)
C11 0.103(3) 0.084(3) 0.121(3) 0.001(3) -0.005(3) 0.003(2)
C12 0.103(3) 0.084(3) 0.121(3) 0.001(3) -0.005(3) 0.003(2)
C13 0.103(3) 0.084(3) 0.121(3) 0.001(3) -0.005(3) 0.003(2)
C14 0.103(3) 0.084(3) 0.121(3) 0.001(3) -0.005(3) 0.003(2)
C15 0.083(6) 0.033(3) 0.108(5) -0.002(4) 0.001(5) 0.003(4)
C16 0.079(6) 0.071(5) 0.086(4) 0.027(4) 0.002(4) 0.000(5)
C17 0.133(11) 0.109(9) 0.096(6) -0.016(6) 0.006(6) -0.009(8)
C18 0.131(11) 0.125(10) 0.119(8) -0.022(8) 0.016(7) 0.055(9)
C19 0.092(6) 0.097(6) 0.076(5) 0.011(5) 0.016(4) -0.018(5)
C20 0.055(5) 0.070(5) 0.122(7) 0.016(5) -0.022(4) -0.020(4)
C21 0.035(4) 0.133(8) 0.137(8) 0.012(8) 0.002(4) -0.016(5)
C22 0.136(12) 0.120(9) 0.162(12) -0.023(9) 0.058(10) -0.011(7)
C23 0.107(5) 0.134(5) 0.190(7) -0.029(5) 0.034(5) -0.009(4)
C24 0.107(5) 0.134(5) 0.190(7) -0.029(5) 0.034(5) -0.009(4)
C25 0.107(5) 0.134(5) 0.190(7) -0.029(5) 0.034(5) -0.009(4)
C26 0.107(5) 0.134(5) 0.190(7) -0.029(5) 0.034(5) -0.009(4)
C27 0.110(4) 0.170(5) 0.117(4) -0.021(4) 0.025(3) 0.007(4)
C28 0.110(4) 0.170(5) 0.117(4) -0.021(4) 0.025(3) 0.007(4)
C29 0.110(4) 0.170(5) 0.117(4) -0.021(4) 0.025(3) 0.007(4)
C30 0.110(4) 0.170(5) 0.117(4) -0.021(4) 0.025(3) 0.007(4)
C31 0.074(7) 0.177(9) 0.115(7) -0.001(8) 0.024(5) -0.007(6)
C32 0.081(7) 0.142(9) 0.116(7) 0.008(7) 0.044(5) 0.002(6)
C33 0.073(6) 0.150(10) 0.135(8) 0.013(8) 0.052(6) 0.000(6)
C34 0.189(17) 0.172(14) 0.119(9) 0.016(9) 0.051(10) -0.033(12)
N1 0.119(6) 0.152(6) 0.101(4) 0.004(4) 0.026(4) 0.018(5)
C1 0.119(6) 0.152(6) 0.101(4) 0.004(4) 0.026(4) 0.018(5)
C2 0.119(6) 0.152(6) 0.101(4) 0.004(4) 0.026(4) 0.018(5)

loop_
_atom_type_symbol
_atom_type_description
_atom_type_scat_dispersion_real
_atom_type_scat_dispersion_imag
_atom_type_scat_source
C C 0.0033 0.0016 'International Tables Vol C Tables 4.2.6.8 and 6.1.1.4'
H H 0.0000 0.0000 'International Tables Vol C Tables 4.2.6.8 and 6.1.1.4'
N N 0.0061 0.0033 'International Tables Vol C Tables 4.2.6.8 and 6.1.1.4'
O O 0.0106 0.0060 'International Tables Vol C Tables 4.2.6.8 and 6.1.1.4'
Mo Mo -1.6832 0.6857 'International Tables Vol C Tables 4.2.6.8 and 6.1.1.4'

loop_
_geom_angle_atom_site_label_1
_geom_angle_atom_site_label_2
_geom_angle_atom_site_label_3
_geom_angle
N1 Mo1 O17 114.5(4)
N1 Mo1 O13 99.0(4)
O17 Mo1 O13 86.9(3)
N1 Mo1 O7 107.1(4)
O17 Mo1 O7 87.5(3)
O13 Mo1 O7 153.2(2)
N1 Mo1 O18 91.6(5)
O17 Mo1 O18 153.8(2)
O13 Mo1 O18 86.8(3)
O7 Mo1 O18 86.8(3)
N1 Mo1 O1 165.6(4)
O17 Mo1 O1 78.9(2)
O13 Mo1 O1 75.7(2)
O7 Mo1 O1 77.5(2)
O18 Mo1 O1 74.9(2)
O2 Mo2 O16 107.2(3)
O2 Mo2 O12 106.0(2)
O16 Mo2 O12 85.9(3)
O2 Mo2 O10 101.9(3)
O16 Mo2 O10 87.5(3)
O12 Mo2 O10 152.0(3)
O2 Mo2 O17 101.1(2)
O16 Mo2 O17 151.7(3)
O12 Mo2 O17 87.9(2)
O10 Mo2 O17 85.1(3)
O2 Mo2 O1 176.25(18)
O16 Mo2 O1 76.3(2)
O12 Mo2 O1 75.49(19)
O10 Mo2 O1 76.5(2)
O17 Mo2 O1 75.5(2)
O3 Mo3 O14 107.2(2)
O3 Mo3 O16 96.7(3)
O14 Mo3 O16 85.4(3)
O3 Mo3 O8 100.2(2)
O14 Mo3 O8 152.2(2)
O16 Mo3 O8 86.4(3)
O3 Mo3 O15 111.9(2)
O14 Mo3 O15 87.6(2)
O16 Mo3 O15 151.3(3)
O8 Mo3 O15 87.0(2)
O3 Mo3 O1 172.0(2)
O14 Mo3 O1 76.13(19)
O16 Mo3 O1 76.1(2)
O8 Mo3 O1 76.1(2)
O15 Mo3 O1 75.2(2)
O4 Mo4 O18 103.6(4)
O4 Mo4 O11 104.0(3)
O18 Mo4 O11 87.9(2)
O4 Mo4 O9 102.1(3)
O18 Mo4 O9 86.7(3)
O11 Mo4 O9 153.9(3)
O4 Mo4 O15 103.9(3)
O18 Mo4 O15 152.4(3)
O11 Mo4 O15 87.5(2)
O9 Mo4 O15 85.6(3)
O4 Mo4 O1 177.7(3)
O18 Mo4 O1 75.6(2)
O11 Mo4 O1 78.2(2)
O9 Mo4 O1 75.7(2)
O15 Mo4 O1 76.9(2)
O5 Mo5 O8 106.4(3)
O5 Mo5 O7 101.3(3)
O8 Mo5 O7 152.3(2)
O5 Mo5 O10 105.1(3)
O8 Mo5 O10 87.3(3)
O7 Mo5 O10 86.3(3)
O5 Mo5 O11 102.3(3)
O8 Mo5 O11 87.6(2)
O7 Mo5 O11 85.7(2)
O10 Mo5 O11 152.5(2)
O5 Mo5 O1 176.4(3)
O8 Mo5 O1 76.7(2)
O7 Mo5 O1 75.60(19)
O10 Mo5 O1 76.7(2)
O11 Mo5 O1 75.82(18)
O6 Mo6 O13 104.4(3)
O6 Mo6 O12 103.3(3)
O13 Mo6 O12 86.0(2)
O6 Mo6 O9 104.7(3)
O13 Mo6 O9 87.5(3)
O12 Mo6 O9 152.0(2)
O6 Mo6 O14 104.3(3)
O13 Mo6 O14 151.2(2)
O12 Mo6 O14 85.2(2)
O9 Mo6 O14 87.5(3)
O6 Mo6 O1 178.9(3)
O13 Mo6 O1 74.52(19)
O12 Mo6 O1 76.82(18)
O9 Mo6 O1 75.1(2)
O14 Mo6 O1 76.82(18)
Mo1 O1 Mo4 91.42(15)
Mo1 O1 Mo6 91.63(16)
Mo4 O1 Mo6 91.87(17)
Mo1 O1 Mo5 90.15(15)
Mo4 O1 Mo5 90.02(15)
Mo6 O1 Mo5 177.4(2)
Mo1 O1 Mo3 177.6(2)
Mo4 O1 Mo3 90.60(17)
Mo6 O1 Mo3 89.65(14)
Mo5 O1 Mo3 88.50(15)
Mo1 O1 Mo2 89.67(17)
Mo4 O1 Mo2 178.2(2)
Mo6 O1 Mo2 89.51(15)
Mo5 O1 Mo2 88.57(16)
Mo3 O1 Mo2 88.27(14)
Mo4 O9 Mo6 117.2(3)
Mo4 O11 Mo5 115.9(3)
Mo3 O15 Mo4 117.3(3)
Mo4 O18 Mo1 118.1(3)
Mo5 O7 Mo1 116.7(3)
Mo5 O8 Mo3 118.8(3)
Mo2 O10 Mo5 118.2(3)
Mo2 O12 Mo6 118.2(2)
Mo1 O13 Mo6 118.2(3)
Mo3 O14 Mo6 117.4(3)
Mo2 O16 Mo3 119.4(3)
Mo1 O17 Mo2 116.0(3)
C11 N2 C7 105.7(10)
C11 N2 C15 113.6(10)
C7 N2 C15 109.3(8)
C11 N2 C3 108.9(8)
C7 N2 C3 112.5(10)
C15 N2 C3 107.0(7)
C27 N3 C19 111.7(10)
C27 N3 C23 109.9(14)
C19 N3 C23 111.1(11)
C27 N3 C31 110.7(12)
C19 N3 C31 104.7(11)
C23 N3 C31 108.7(11)
C4 C3 N2 119.8(7)
C4 C3 H3A 107.4
N2 C3 H3A 107.4
C4 C3 H3B 107.4
N2 C3 H3B 107.4
H3A C3 H3B 106.9
C5 C4 C3 110.7(7)
C5 C4 H4A 109.5
C3 C4 H4A 109.5
C5 C4 H4B 109.5
C3 C4 H4B 109.5
H4A C4 H4B 108.1
C6 C5 C4 114.0(10)
C6 C5 H5A 108.7
C4 C5 H5A 108.7
C6 C5 H5B 108.7
C4 C5 H5B 108.7
H5A C5 H5B 107.6
C5 C6 H6A 109.5
C5 C6 H6B 109.5
H6A C6 H6B 109.5
C5 C6 H6C 109.5
H6A C6 H6C 109.5
H6B C6 H6C 109.5
N2 C7 C8 119.0(8)
N2 C7 H7A 107.6
C8 C7 H7A 107.6
N2 C7 H7B 107.6
C8 C7 H7B 107.6
H7A C7 H7B 107.0
C9 C8 C7 116.5(8)
C9 C8 H8A 108.2
C7 C8 H8A 108.2
C9 C8 H8B 108.2
C7 C8 H8B 108.2
H8A C8 H8B 107.3
C8 C9 C10 117.7(10)
C8 C9 H9A 107.9
C10 C9 H9A 107.9
C8 C9 H9B 107.9
C10 C9 H9B 107.9
H9A C9 H9B 107.2
C9 C10 H10A 109.5
C9 C10 H10B 109.5
H10A C10 H10B 109.5
C9 C10 H10C 109.5
H10A C10 H10C 109.5
H10B C10 H10C 109.5
N2 C11 C12 119.0(9)
N2 C11 H11A 107.6
C12 C11 H11A 107.6
N2 C11 H11B 107.6
C12 C11 H11B 107.6
H11A C11 H11B 107.0
C13 C12 C11 106.7(9)
C13 C12 H12A 110.4
C11 C12 H12A 110.4
C13 C12 H12B 110.4
C11 C12 H12B 110.4
H12A C12 H12B 108.6
C12 C13 C14 119.9(9)
C12 C13 H13A 107.3
C14 C13 H13A 107.3
C12 C13 H13B 107.3
C14 C13 H13B 107.3
H13A C13 H13B 106.9
C13 C14 H14A 109.5
C13 C14 H14B 109.5
H14A C14 H14B 109.5
C13 C14 H14C 109.5
H14A C14 H14C 109.5
H14B C14 H14C 109.5
N2 C15 C16 122.3(8)
N2 C15 H15A 106.8
C16 C15 H15A 106.8
N2 C15 H15B 106.8
C16 C15 H15B 106.8
H15A C15 H15B 106.6
C17 C16 C15 114.1(8)
C17 C16 H16A 108.7
C15 C16 H16A 108.7
C17 C16 H16B 108.7
C15 C16 H16B 108.7
H16A C16 H16B 107.6
C16 C17 C18 117.6(10)
C16 C17 H17A 107.9
C18 C17 H17A 107.9
C16 C17 H17B 107.9
C18 C17 H17B 107.9
H17A C17 H17B 107.2
C17 C18 H18A 109.5
C17 C18 H18B 109.5
H18A C18 H18B 109.5
C17 C18 H18C 109.5
H18A C18 H18C 109.5
H18B C18 H18C 109.5
C20 C19 N3 120.7(10)
C20 C19 H19A 107.2
N3 C19 H19A 107.2
C20 C19 H19B 107.2
N3 C19 H19B 107.2
H19A C19 H19B 106.8
C21 C20 C19 115.6(9)
C21 C20 H20A 108.4
C19 C20 H20A 108.4
C21 C20 H20B 108.4
C19 C20 H20B 108.4
H20A C20 H20B 107.4
C20 C21 C22 112.7(10)
C20 C21 H21A 109.1
C22 C21 H21A 109.1
C20 C21 H21B 109.1
C22 C21 H21B 109.1
H21A C21 H21B 107.8
C21 C22 H22A 109.5
C21 C22 H22B 109.5
H22A C22 H22B 109.5
C21 C22 H22C 109.5
H22A C22 H22C 109.5
H22B C22 H22C 109.5
C24 C23 N3 112.6(12)
C24 C23 H23A 109.1
N3 C23 H23A 109.1
C24 C23 H23B 109.1
N3 C23 H23B 109.1
H23A C23 H23B 107.8
C23 C24 C25 110.0(12)
C23 C24 H24A 109.7
C25 C24 H24A 109.7
C23 C24 H24B 109.7
C25 C24 H24B 109.7
H24A C24 H24B 108.2
C26 C25 C24 103.6(11)
C26 C25 H25A 111.0
C24 C25 H25A 111.0
C26 C25 H25B 111.0
C24 C25 H25B 111.0
H25A C25 H25B 109.0
C25 C26 H26A 109.5
C25 C26 H26B 109.5
H26A C26 H26B 109.5
C25 C26 H26C 109.5
H26A C26 H26C 109.5
H26B C26 H26C 109.5
N3 C27 C28 120.9(12)
N3 C27 H27A 107.1
C28 C27 H27A 107.1
N3 C27 H27B 107.1
C28 C27 H27B 107.1
H27A C27 H27B 106.8
C27 C28 C29 113.2(11)
C27 C28 H28A 108.9
C29 C28 H28A 108.9
C27 C28 H28B 108.9
C29 C28 H28B 108.9
H28A C28 H28B 107.8
C30 C29 C28 101.3(10)
C30 C29 H29A 111.5
C28 C29 H29A 111.5
C30 C29 H29B 111.5
C28 C29 H29B 111.5
H29A C29 H29B 109.3
C29 C30 H30A 109.5
C29 C30 H30B 109.5
H30A C30 H30B 109.5
C29 C30 H30C 109.5
H30A C30 H30C 109.5
H30B C30 H30C 109.5
C32 C31 N3 120.4(11)
C32 C31 H31A 107.2
N3 C31 H31A 107.2
C32 C31 H31B 107.2
N3 C31 H31B 107.2
H31A C31 H31B 106.9
C31 C32 C33 109.2(10)
C31 C32 H32A 109.8
C33 C32 H32A 109.8
C31 C32 H32B 109.8
C33 C32 H32B 109.8
H32A C32 H32B 108.3
C34 C33 C32 119.3(10)
C34 C33 H33A 107.5
C32 C33 H33A 107.5
C34 C33 H33B 107.5
C32 C33 H33B 107.5
H33A C33 H33B 107.0
C33 C34 H34A 109.5
C33 C34 H34B 109.5
H34A C34 H34B 109.5
C33 C34 H34C 109.5
H34A C34 H34C 109.5
H34B C34 H34C 109.5
C1 N1 Mo1 178.1(10)
N1 C1 C2 106.8(11)
N1 C1 H1A 110.4
C2 C1 H1A 110.4
N1 C1 H1B 110.4
C2 C1 H1B 110.4
H1A C1 H1B 108.6
C1 C2 H2A 109.5
C1 C2 H2B 109.5
H2A C2 H2B 109.5
C1 C2 H2C 109.5
H2A C2 H2C 109.5
H2B C2 H2C 109.5

loop_
_geom_bond_atom_site_label_1
_geom_bond_atom_site_label_2
_geom_bond_distance
Mo1 N1 1.705(11)
Mo1 O17 1.896(7)
Mo1 O13 1.901(6)
Mo1 O7 1.925(6)
Mo1 O18 1.925(7)
Mo1 O1 2.260(4)
Mo2 O2 1.672(6)
Mo2 O16 1.891(8)
Mo2 O12 1.909(5)
Mo2 O10 1.912(6)
Mo2 O17 1.946(7)
Mo2 O1 2.359(5)
Mo3 O3 1.677(5)
Mo3 O14 1.903(5)
Mo3 O16 1.910(8)
Mo3 O8 1.920(6)
Mo3 O15 1.925(6)
Mo3 O1 2.352(4)
Mo4 O4 1.664(6)
Mo4 O18 1.864(7)
Mo4 O11 1.913(5)
Mo4 O9 1.925(6)
Mo4 O15 1.931(6)
Mo4 O1 2.279(5)
Mo5 O5 1.671(7)
Mo5 O8 1.892(6)
Mo5 O7 1.910(6)
Mo5 O10 1.920(6)
Mo5 O11 1.948(6)
Mo5 O1 2.349(4)
Mo6 O6 1.677(6)
Mo6 O13 1.911(6)
Mo6 O12 1.916(5)
Mo6 O9 1.929(6)
Mo6 O14 1.936(6)
Mo6 O1 2.301(4)
N2 C11 1.433(14)
N2 C7 1.484(15)
N2 C15 1.485(12)
N2 C3 1.544(11)
N3 C27 1.426(15)
N3 C19 1.498(15)
N3 C23 1.511(18)
N3 C31 1.535(16)
C3 C4 1.481(10)
C3 H3A 0.9700
C3 H3B 0.9700
C4 C5 1.479(9)
C4 H4A 0.9700
C4 H4B 0.9700
C5 C6 1.468(12)
C5 H5A 0.9700
C5 H5B 0.9700
C6 H6A 0.9600
C6 H6B 0.9600
C6 H6C 0.9600
C7 C8 1.503(11)
C7 H7A 0.9700
C7 H7B 0.9700
C8 C9 1.439(11)
C8 H8A 0.9700
C8 H8B 0.9700
C9 C10 1.522(8)
C9 H9A 0.9700
C9 H9B 0.9700
C10 H10A 0.9600
C10 H10B 0.9600
C10 H10C 0.9600
C11 C12 1.486(11)
C11 H11A 0.9700
C11 H11B 0.9700
C12 C13 1.451(12)
C12 H12A 0.9700
C12 H12B 0.9700
C13 C14 1.482(8)
C13 H13A 0.9700
C13 H13B 0.9700
C14 H14A 0.9600
C14 H14B 0.9600
C14 H14C 0.9600
C15 C16 1.489(10)
C15 H15A 0.9700
C15 H15B 0.9700
C16 C17 1.472(11)
C16 H16A 0.9700
C16 H16B 0.9700
C17 C18 1.508(8)
C17 H17A 0.9700
C17 H17B 0.9700
C18 H18A 0.9600
C18 H18B 0.9600
C18 H18C 0.9600
C19 C20 1.490(11)
C19 H19A 0.9700
C19 H19B 0.9700
C20 C21 1.431(11)
C20 H20A 0.9700
C20 H20B 0.9700
C21 C22 1.513(8)
C21 H21A 0.9700
C21 H21B 0.9700
C22 H22A 0.9600
C22 H22B 0.9600
C22 H22C 0.9600
C23 C24 1.477(12)
C23 H23A 0.9700
C23 H23B 0.9700
C24 C25 1.497(13)
C24 H24A 0.9700
C24 H24B 0.9700
C25 C26 1.495(12)
C25 H25A 0.9700
C25 H25B 0.9700
C26 H26A 0.9600
C26 H26B 0.9600
C26 H26C 0.9600
C27 C28 1.502(12)
C27 H27A 0.9700
C27 H27B 0.9700
C28 C29 1.532(12)
C28 H28A 0.9700
C28 H28B 0.9700
C29 C30 1.499(8)
C29 H29A 0.9700
C29 H29B 0.9700
C30 H30A 0.9600
C30 H30B 0.9600
C30 H30C 0.9600
C31 C32 1.489(11)
C31 H31A 0.9700
C31 H31B 0.9700
C32 C33 1.514(11)
C32 H32A 0.9700
C32 H32B 0.9700
C33 C34 1.497(8)
C33 H33A 0.9700
C33 H33B 0.9700
C34 H34A 0.9600
C34 H34B 0.9600
C34 H34C 0.9600
N1 C1 1.481(15)
C1 C2 1.524(9)
C1 H1A 0.9700
C1 H1B 0.9700
C2 H2A 0.9600
C2 H2B 0.9600
C2 H2C 0.9600
